data_4339665
loop_
_publ_author_name
'Liu, Isiah Po-Chun'
'Lee, Gene-Hsiang'
'Peng, Shie-Ming'
'B\'enard, Marc'
'Rohmer, Marie-Madeleine'

_publ_section_title
;
 Cu-Pd-Cu and Cu-Pt-Cu linear frameworks: synthesis, magnetic properties,
 and theoretical analysis of two mixed-metal complexes of dipyridylamide
 (dpa), isostructural, and isoelectronic with [Cu3(dpa)4Cl2]+.
;
_journal_issue 23
_journal_name_full 'Inorganic chemistry'
_journal_page_first 9602
_journal_page_last 9608
_journal_paper_doi 10.1021/ic070319l
_journal_volume 46
_journal_year 2007
_chemical_formula_sum 'C44 H42 Cl2 Cu2 N12 O Pd'
_chemical_formula_weight 1059.28
_chemical_name_systematic
; 
 ? 
;
_space_group_IT_number 14
_symmetry_cell_setting monoclinic
_symmetry_space_group_name_Hall '-P 2ybc'
_symmetry_space_group_name_H-M 'P 1 21/c 1'
_atom_sites_solution_hydrogens geom
_atom_sites_solution_primary direct
_atom_sites_solution_secondary difmap
_audit_creation_method SHELXL-97
_cell_angle_alpha 90.00
_cell_angle_beta 99.2852(5)
_cell_angle_gamma 90.00
_cell_formula_units_Z 4
_cell_length_a 16.1125(2)
_cell_length_b 15.7610(2)
_cell_length_c 16.9971(2)
_cell_measurement_reflns_used all
_cell_measurement_temperature 150(2)
_cell_measurement_theta_max 27.50
_cell_measurement_theta_min 1.00
_cell_volume 4259.84(9)
_computing_cell_refinement DENZO-SMN
_computing_data_collection 'NONIUS COLLECT'
_computing_data_reduction DENZO-SMN
_computing_molecular_graphics 'Bruker SHELXTL'
_computing_publication_material 'Bruker SHELXTL'
_computing_structure_refinement 'SHELXL-97 (Sheldrick, 1997)'
_computing_structure_solution 'SHELXS-97 (Sheldrick, 1990)'
_diffrn_ambient_temperature 150(2)
_diffrn_measured_fraction_theta_full 0.999
_diffrn_measured_fraction_theta_max 0.999
_diffrn_measurement_device_type 'NONIUS KappaCCD'
_diffrn_measurement_method '\w scans'
_diffrn_radiation_monochromator graphite
_diffrn_radiation_source 'fine-focus sealed tube'
_diffrn_radiation_type MoK\a
_diffrn_radiation_wavelength 0.71073
_diffrn_reflns_av_R_equivalents 0.0481
_diffrn_reflns_av_sigmaI/netI 0.0406
_diffrn_reflns_limit_h_max 20
_diffrn_reflns_limit_h_min -20
_diffrn_reflns_limit_k_max 17
_diffrn_reflns_limit_k_min -20
_diffrn_reflns_limit_l_max 22
_diffrn_reflns_limit_l_min -22
_diffrn_reflns_number 49090
_diffrn_reflns_theta_full 27.50
_diffrn_reflns_theta_max 27.50
_diffrn_reflns_theta_min 1.28
_exptl_absorpt_coefficient_mu 1.585
_exptl_absorpt_correction_T_max 0.808
_exptl_absorpt_correction_T_min 0.720
_exptl_absorpt_correction_type multi-scan
_exptl_crystal_colour dark-green
_exptl_crystal_density_diffrn 1.652
_exptl_crystal_density_method 'not measured'
_exptl_crystal_description block
_exptl_crystal_F_000 2144
_exptl_crystal_size_max 0.25
_exptl_crystal_size_mid 0.25
_exptl_crystal_size_min 0.15
_refine_diff_density_max 1.171
_refine_diff_density_min -0.528
_refine_diff_density_rms 0.100
_refine_ls_extinction_coef 0.00078(9)
_refine_ls_extinction_expression Fc^*^=kFc[1+0.001xFc^2^\l^3^/sin(2\q)]^-1/4^
_refine_ls_extinction_method SHELXL
_refine_ls_goodness_of_fit_ref 1.044
_refine_ls_hydrogen_treatment constr
_refine_ls_matrix_type full
_refine_ls_number_parameters 562
_refine_ls_number_reflns 9785
_refine_ls_number_restraints 0
_refine_ls_restrained_S_all 1.044
_refine_ls_R_factor_all 0.0491
_refine_ls_R_factor_gt 0.0309
_refine_ls_shift/su_max 0.020
_refine_ls_shift/su_mean 0.000
_refine_ls_structure_factor_coef Fsqd
_refine_ls_weighting_details 'calc w=1/[\s^2^(Fo^2^)+(0.0389P)^2^+2.2124P] where P=(Fo^2^+2Fc^2^)/3'
_refine_ls_weighting_scheme calc
_refine_ls_wR_factor_gt 0.0743
_refine_ls_wR_factor_ref 0.0824
_reflns_number_gt 7537
_reflns_number_total 9785
_reflns_threshold_expression >2sigma(I)
_cod_data_source_file ic070319l-file001.cif
_cod_data_source_block ic11746
_cod_depositor_comments
;
The following automatic conversions were performed:

'_symmetry_cell_setting' value 'Monoclinic' changed to 'monoclinic'
according to
/usr/data/users/saulius/automatic-downloads/retrospective/ACS/lib/dictionaries/cif_core.dic
dictionary named 'cif_core.dic' version 2.4.2 from 2011-04-26.

Automatic conversion script
Id: cif_fix_values 2281 2013-09-26 08:29:07Z andrius 
;
_cod_original_sg_symbol_H-M P2(1)/c
_cod_database_code 4339665

loop_
_symmetry_equiv_pos_as_xyz
'x, y, z'
'-x, y+1/2, -z+1/2'
'-x, -y, -z'
'x, -y-1/2, z-1/2'

loop_
_atom_site_label
_atom_site_type_symbol
_atom_site_fract_x
_atom_site_fract_y
_atom_site_fract_z
_atom_site_U_iso_or_equiv
_atom_site_adp_type
_atom_site_occupancy
_atom_site_symmetry_multiplicity
_atom_site_calc_flag
_atom_site_refinement_flags
Pd1 Pd 0.754947(11) 0.979948(11) 0.261727(11) 0.01415(6) Uani 1 1 d .
Cu1 Cu 0.647268(19) 0.911175(19) 0.331104(17) 0.01679(8) Uani 1 1 d .
Cu2 Cu 0.863607(18) 1.048241(19) 0.192750(17) 0.01638(8) Uani 1 1 d .
Cl1 Cl 0.54413(4) 0.83822(4) 0.39718(4) 0.02653(15) Uani 1 1 d .
Cl2 Cl 0.96931(4) 1.11686(4) 0.12301(4) 0.02453(15) Uani 1 1 d .
N1 N 0.57834(13) 0.91717(13) 0.21677(12) 0.0188(5) Uani 1 1 d .
N2 N 0.69748(13) 0.93161(13) 0.15744(11) 0.0166(4) Uani 1 1 d .
N3 N 0.82102(13) 0.95640(13) 0.10642(12) 0.0181(5) Uani 1 1 d .
N4 N 0.74265(13) 0.92495(13) 0.43028(12) 0.0191(5) Uani 1 1 d .
N5 N 0.81246(13) 1.02681(13) 0.36640(12) 0.0176(4) Uani 1 1 d .
N6 N 0.88605(13) 1.12146(13) 0.29751(12) 0.0184(5) Uani 1 1 d .
N7 N 0.70631(13) 0.80087(13) 0.29823(12) 0.0183(5) Uani 1 1 d .
N8 N 0.82651(13) 0.87518(13) 0.28067(12) 0.0173(4) Uani 1 1 d .
N9 N 0.94060(13) 0.95546(13) 0.25596(12) 0.0188(5) Uani 1 1 d .
N10 N 0.61030(13) 1.03665(13) 0.34276(12) 0.0176(5) Uani 1 1 d .
N11 N 0.68301(13) 1.08449(13) 0.24355(12) 0.0171(4) Uani 1 1 d .
N12 N 0.76044(13) 1.12454(13) 0.14545(12) 0.0178(4) Uani 1 1 d .
O1 O 0.73365(13) 0.43226(14) 0.25208(13) 0.0395(5) Uani 1 1 d .
C1 C 0.49415(16) 0.92158(17) 0.21257(17) 0.0248(6) Uani 1 1 d .
H1A H 0.4718 0.9207 0.2610 0.030 Uiso 1 1 calc R
C2 C 0.43895(18) 0.92722(18) 0.14204(18) 0.0300(7) Uani 1 1 d .
H2A H 0.3801 0.9317 0.1415 0.036 Uiso 1 1 calc R
C3 C 0.47221(18) 0.92620(17) 0.07184(17) 0.0288(6) Uani 1 1 d .
H3A H 0.4358 0.9275 0.0220 0.035 Uiso 1 1 calc R
C4 C 0.55785(17) 0.92326(17) 0.07421(16) 0.0240(6) Uani 1 1 d .
H4A H 0.5804 0.9222 0.0259 0.029 Uiso 1 1 calc R
C5 C 0.61236(16) 0.92188(15) 0.14805(15) 0.0176(5) Uani 1 1 d .
C6 C 0.74634(16) 0.91424(15) 0.09958(14) 0.0180(5) Uani 1 1 d .
C7 C 0.72540(17) 0.85390(16) 0.03924(15) 0.0231(6) Uani 1 1 d .
H7A H 0.6737 0.8239 0.0351 0.028 Uiso 1 1 calc R
C8 C 0.77915(18) 0.83788(17) -0.01393(16) 0.0272(6) Uani 1 1 d .
H8A H 0.7641 0.7982 -0.0559 0.033 Uiso 1 1 calc R
C9 C 0.85577(19) 0.88010(17) -0.00595(16) 0.0281(6) Uani 1 1 d .
H9A H 0.8943 0.8694 -0.0417 0.034 Uiso 1 1 calc R
C10 C 0.87419(17) 0.93731(16) 0.05466(15) 0.0231(6) Uani 1 1 d .
H10A H 0.9271 0.9653 0.0609 0.028 Uiso 1 1 calc R
C11 C 0.74070(18) 0.87125(17) 0.49183(15) 0.0246(6) Uani 1 1 d .
H11A H 0.6924 0.8365 0.4909 0.030 Uiso 1 1 calc R
C12 C 0.80425(19) 0.86388(18) 0.55547(16) 0.0307(7) Uani 1 1 d .
H12A H 0.8000 0.8252 0.5975 0.037 Uiso 1 1 calc R
C13 C 0.87506(19) 0.91448(18) 0.55686(16) 0.0302(7) Uani 1 1 d .
H13A H 0.9211 0.9099 0.5993 0.036 Uiso 1 1 calc R
C14 C 0.87767(17) 0.97128(17) 0.49602(16) 0.0252(6) Uani 1 1 d .
H14A H 0.9251 1.0073 0.4972 0.030 Uiso 1 1 calc R
C15 C 0.81063(16) 0.97652(16) 0.43198(14) 0.0183(5) Uani 1 1 d .
C16 C 0.86029(16) 1.09900(16) 0.36734(15) 0.0183(5) Uani 1 1 d .
C17 C 0.87936(17) 1.15226(17) 0.43462(15) 0.0244(6) Uani 1 1 d .
H17A H 0.8587 1.1384 0.4823 0.029 Uiso 1 1 calc R
C18 C 0.92710(18) 1.22341(18) 0.43211(16) 0.0290(6) Uani 1 1 d .
H18A H 0.9408 1.2582 0.4780 0.035 Uiso 1 1 calc R
C19 C 0.95551(18) 1.24436(18) 0.36144(17) 0.0298(7) Uani 1 1 d .
H19A H 0.9901 1.2927 0.3583 0.036 Uiso 1 1 calc R
C20 C 0.93204(17) 1.19308(16) 0.29667(16) 0.0238(6) Uani 1 1 d .
H20A H 0.9492 1.2089 0.2478 0.029 Uiso 1 1 calc R
C21 C 0.66089(17) 0.72819(16) 0.29158(15) 0.0234(6) Uani 1 1 d .
H21A H 0.6038 0.7309 0.2991 0.028 Uiso 1 1 calc R
C22 C 0.69281(19) 0.65093(17) 0.27458(16) 0.0285(6) Uani 1 1 d .
H22A H 0.6589 0.6014 0.2709 0.034 Uiso 1 1 calc R
C23 C 0.77591(18) 0.64700(17) 0.26284(16) 0.0261(6) Uani 1 1 d .
H23A H 0.8002 0.5941 0.2522 0.031 Uiso 1 1 calc R
C24 C 0.82270(17) 0.71987(16) 0.26662(15) 0.0225(6) Uani 1 1 d .
H24A H 0.8794 0.7177 0.2578 0.027 Uiso 1 1 calc R
C25 C 0.78683(16) 0.79811(15) 0.28354(14) 0.0175(5) Uani 1 1 d .
C26 C 0.91214(16) 0.88593(15) 0.29103(14) 0.0173(5) Uani 1 1 d .
C27 C 0.96926(16) 0.83235(17) 0.33924(15) 0.0218(6) Uani 1 1 d .
H27A H 0.9493 0.7849 0.3652 0.026 Uiso 1 1 calc R
C28 C 1.05389(17) 0.84918(17) 0.34834(16) 0.0252(6) Uani 1 1 d .
H28A H 1.0929 0.8127 0.3798 0.030 Uiso 1 1 calc R
C29 C 1.08225(17) 0.91954(18) 0.31152(16) 0.0262(6) Uani 1 1 d .
H29A H 1.1406 0.9319 0.3170 0.031 Uiso 1 1 calc R
C30 C 1.02392(16) 0.97065(17) 0.26711(16) 0.0224(6) Uani 1 1 d .
H30A H 1.0433 1.0195 0.2428 0.027 Uiso 1 1 calc R
C31 C 0.55969(16) 1.05171(18) 0.39780(15) 0.0228(6) Uani 1 1 d .
H31A H 0.5489 1.0062 0.4314 0.027 Uiso 1 1 calc R
C32 C 0.52345(17) 1.12848(17) 0.40765(16) 0.0250(6) Uani 1 1 d .
H32A H 0.4871 1.1358 0.4460 0.030 Uiso 1 1 calc R
C33 C 0.54119(17) 1.19532(17) 0.36009(16) 0.0258(6) Uani 1 1 d .
H33A H 0.5168 1.2495 0.3653 0.031 Uiso 1 1 calc R
C34 C 0.59421(17) 1.18284(16) 0.30533(15) 0.0221(6) Uani 1 1 d .
H34A H 0.6082 1.2290 0.2740 0.026 Uiso 1 1 calc R
C35 C 0.62789(15) 1.10156(16) 0.29567(14) 0.0171(5) Uani 1 1 d .
C36 C 0.68684(16) 1.12995(15) 0.17481(14) 0.0182(5) Uani 1 1 d .
C37 C 0.61833(17) 1.17496(16) 0.13227(15) 0.0225(6) Uani 1 1 d .
H37A H 0.5663 1.1767 0.1517 0.027 Uiso 1 1 calc R
C38 C 0.62655(18) 1.21617(17) 0.06297(15) 0.0262(6) Uani 1 1 d .
H38A H 0.5808 1.2476 0.0349 0.031 Uiso 1 1 calc R
C39 C 0.70218(18) 1.21157(17) 0.03419(16) 0.0265(6) Uani 1 1 d .
H39A H 0.7096 1.2403 -0.0133 0.032 Uiso 1 1 calc R
C40 C 0.76574(17) 1.16474(16) 0.07591(15) 0.0221(6) Uani 1 1 d .
H40A H 0.8168 1.1600 0.0550 0.027 Uiso 1 1 calc R
C41 C 0.8144(2) 0.4319(2) 0.38042(18) 0.0397(8) Uani 1 1 d .
H41A H 0.8416 0.3958 0.4241 0.060 Uiso 1 1 calc R
H41B H 0.7726 0.4682 0.3997 0.060 Uiso 1 1 calc R
H41C H 0.8568 0.4673 0.3611 0.060 Uiso 1 1 calc R
C42 C 0.7722(2) 0.3777(2) 0.3145(2) 0.0447(8) Uani 1 1 d .
H42A H 0.8139 0.3404 0.2948 0.054 Uiso 1 1 calc R
H42B H 0.7292 0.3416 0.3334 0.054 Uiso 1 1 calc R
C43 C 0.69528(18) 0.3861(2) 0.1884(2) 0.0427(9) Uani 1 1 d .
H43A H 0.6455 0.3562 0.2021 0.051 Uiso 1 1 calc R
H43B H 0.7346 0.3435 0.1726 0.051 Uiso 1 1 calc R
C44 C 0.6681(2) 0.4511(3) 0.1188(2) 0.0549(10) Uani 1 1 d .
H44A H 0.6286 0.4236 0.0765 0.082 Uiso 1 1 calc R
H44B H 0.7179 0.4699 0.0972 0.082 Uiso 1 1 calc R
H44C H 0.6409 0.5002 0.1392 0.082 Uiso 1 1 calc R

loop_
_atom_site_aniso_label
_atom_site_aniso_U_11
_atom_site_aniso_U_22
_atom_site_aniso_U_33
_atom_site_aniso_U_23
_atom_site_aniso_U_13
_atom_site_aniso_U_12
Pd1 0.01440(10) 0.01485(11) 0.01365(10) 0.00005(7) 0.00361(7) 0.00001(7)
Cu1 0.01752(17) 0.01749(16) 0.01624(16) 0.00047(12) 0.00539(13) -0.00129(12)
Cu2 0.01618(17) 0.01702(16) 0.01670(16) -0.00007(12) 0.00496(12) -0.00055(12)
Cl1 0.0272(4) 0.0271(4) 0.0285(4) 0.0012(3) 0.0142(3) -0.0064(3)
Cl2 0.0236(3) 0.0247(3) 0.0279(4) 0.0000(3) 0.0118(3) -0.0045(3)
N1 0.0184(11) 0.0171(11) 0.0213(11) -0.0012(9) 0.0048(9) -0.0017(9)
N2 0.0175(11) 0.0198(11) 0.0130(10) -0.0016(8) 0.0039(9) -0.0011(9)
N3 0.0199(11) 0.0179(11) 0.0175(11) -0.0006(9) 0.0063(9) 0.0004(9)
N4 0.0245(12) 0.0187(11) 0.0146(11) 0.0006(9) 0.0047(9) 0.0007(9)
N5 0.0179(11) 0.0206(11) 0.0141(11) 0.0000(9) 0.0024(9) -0.0008(9)
N6 0.0187(11) 0.0184(11) 0.0183(11) -0.0012(9) 0.0034(9) 0.0000(9)
N7 0.0197(11) 0.0183(11) 0.0172(11) -0.0006(9) 0.0035(9) -0.0007(9)
N8 0.0163(11) 0.0177(11) 0.0186(11) 0.0005(9) 0.0051(9) 0.0013(9)
N9 0.0163(11) 0.0203(11) 0.0201(11) -0.0027(9) 0.0042(9) 0.0012(9)
N10 0.0164(11) 0.0185(11) 0.0183(11) 0.0001(9) 0.0037(9) 0.0015(9)
N11 0.0175(11) 0.0164(11) 0.0186(11) 0.0012(8) 0.0064(9) 0.0037(9)
N12 0.0203(11) 0.0177(11) 0.0163(11) 0.0010(9) 0.0052(9) 0.0007(9)
O1 0.0379(13) 0.0407(13) 0.0399(13) 0.0021(10) 0.0066(10) 0.0078(10)
C1 0.0178(14) 0.0261(15) 0.0312(16) 0.0020(12) 0.0065(12) -0.0035(11)
C2 0.0176(14) 0.0327(17) 0.0396(18) 0.0046(13) 0.0046(13) -0.0006(12)
C3 0.0250(16) 0.0268(15) 0.0303(16) 0.0041(12) -0.0087(12) -0.0049(12)
C4 0.0276(15) 0.0252(15) 0.0186(14) 0.0025(11) 0.0021(11) -0.0019(12)
C5 0.0193(13) 0.0135(12) 0.0195(13) 0.0000(10) 0.0019(11) -0.0011(10)
C6 0.0216(14) 0.0178(13) 0.0148(13) 0.0021(10) 0.0034(10) 0.0026(11)
C7 0.0269(15) 0.0217(14) 0.0212(14) -0.0021(11) 0.0051(11) -0.0048(12)
C8 0.0385(17) 0.0246(15) 0.0191(14) -0.0049(11) 0.0062(12) 0.0003(13)
C9 0.0371(17) 0.0276(15) 0.0231(15) -0.0010(12) 0.0158(13) 0.0000(13)
C10 0.0251(15) 0.0237(14) 0.0233(14) 0.0000(11) 0.0121(11) 0.0006(12)
C11 0.0349(16) 0.0215(14) 0.0187(14) 0.0022(11) 0.0078(12) -0.0003(12)
C12 0.0490(19) 0.0230(15) 0.0192(14) 0.0062(12) 0.0025(13) 0.0011(14)
C13 0.0382(18) 0.0290(16) 0.0202(14) -0.0012(12) -0.0052(12) 0.0053(13)
C14 0.0258(15) 0.0251(15) 0.0236(15) -0.0005(11) 0.0003(12) -0.0007(12)
C15 0.0229(14) 0.0188(13) 0.0136(13) -0.0020(10) 0.0037(10) 0.0036(11)
C16 0.0152(13) 0.0188(13) 0.0203(13) 0.0000(10) 0.0009(10) 0.0014(10)
C17 0.0302(15) 0.0259(15) 0.0171(13) -0.0011(11) 0.0038(11) -0.0018(12)
C18 0.0353(17) 0.0258(15) 0.0242(15) -0.0058(12) -0.0005(13) -0.0027(13)
C19 0.0358(17) 0.0202(14) 0.0326(16) -0.0017(12) 0.0033(13) -0.0072(13)
C20 0.0262(15) 0.0207(14) 0.0256(15) 0.0036(11) 0.0072(12) -0.0027(12)
C21 0.0244(15) 0.0233(14) 0.0231(14) -0.0007(11) 0.0058(11) -0.0055(11)
C22 0.0347(17) 0.0206(14) 0.0306(16) -0.0015(12) 0.0065(13) -0.0072(12)
C23 0.0343(16) 0.0179(14) 0.0261(15) -0.0048(11) 0.0053(12) 0.0023(12)
C24 0.0230(14) 0.0239(14) 0.0209(14) -0.0019(11) 0.0047(11) 0.0023(11)
C25 0.0229(14) 0.0173(13) 0.0118(12) 0.0010(10) 0.0016(10) -0.0008(11)
C26 0.0187(13) 0.0178(13) 0.0159(13) -0.0060(10) 0.0044(10) 0.0019(10)
C27 0.0242(14) 0.0215(14) 0.0195(14) -0.0015(11) 0.0029(11) 0.0048(11)
C28 0.0249(15) 0.0272(15) 0.0225(14) -0.0071(12) 0.0004(12) 0.0084(12)
C29 0.0165(14) 0.0334(16) 0.0284(15) -0.0063(12) 0.0028(12) 0.0010(12)
C30 0.0178(14) 0.0233(14) 0.0265(15) -0.0052(11) 0.0051(11) -0.0015(11)
C31 0.0228(14) 0.0289(15) 0.0183(14) -0.0008(11) 0.0087(11) -0.0039(12)
C32 0.0258(15) 0.0286(15) 0.0227(14) -0.0059(12) 0.0106(12) -0.0007(12)
C33 0.0288(16) 0.0239(14) 0.0252(15) -0.0075(12) 0.0059(12) 0.0045(12)
C34 0.0260(15) 0.0191(13) 0.0225(14) -0.0004(11) 0.0081(11) 0.0001(11)
C35 0.0135(12) 0.0202(13) 0.0167(13) -0.0004(10) 0.0000(10) -0.0016(10)
C36 0.0224(14) 0.0167(13) 0.0160(13) -0.0032(10) 0.0049(10) 0.0001(11)
C37 0.0212(14) 0.0241(14) 0.0225(14) -0.0015(11) 0.0044(11) 0.0049(11)
C38 0.0304(16) 0.0264(15) 0.0208(14) 0.0014(11) 0.0011(12) 0.0109(12)
C39 0.0346(17) 0.0287(15) 0.0169(13) 0.0049(11) 0.0063(12) 0.0041(13)
C40 0.0252(15) 0.0232(14) 0.0199(14) 0.0010(11) 0.0099(11) 0.0002(11)
C41 0.042(2) 0.046(2) 0.0320(17) 0.0020(15) 0.0077(15) 0.0009(16)
C42 0.046(2) 0.044(2) 0.046(2) 0.0069(16) 0.0123(17) 0.0093(17)
C43 0.0161(15) 0.0362(18) 0.078(3) -0.0215(17) 0.0158(16) -0.0130(13)
C44 0.037(2) 0.078(3) 0.044(2) 0.0114(19) -0.0114(16) 0.0008(19)

loop_
_atom_type_symbol
_atom_type_description
_atom_type_scat_dispersion_real
_atom_type_scat_dispersion_imag
_atom_type_scat_source
C C 0.0033 0.0016 'International Tables Vol C Tables 4.2.6.8 and 6.1.1.4'
H H 0.0000 0.0000 'International Tables Vol C Tables 4.2.6.8 and 6.1.1.4'
N N 0.0061 0.0033 'International Tables Vol C Tables 4.2.6.8 and 6.1.1.4'
O O 0.0106 0.0060 'International Tables Vol C Tables 4.2.6.8 and 6.1.1.4'
Cl Cl 0.1484 0.1585 'International Tables Vol C Tables 4.2.6.8 and 6.1.1.4'
Cu Cu 0.3201 1.2651 'International Tables Vol C Tables 4.2.6.8 and 6.1.1.4'
Pd Pd -0.9988 1.0072 'International Tables Vol C Tables 4.2.6.8 and 6.1.1.4'

loop_
_geom_angle_atom_site_label_1
_geom_angle_atom_site_label_2
_geom_angle_atom_site_label_3
_geom_angle
N5 Pd1 N11 90.39(8)
N5 Pd1 N8 89.40(8)
N11 Pd1 N8 179.55(8)
N5 Pd1 N2 179.32(8)
N11 Pd1 N2 90.17(8)
N8 Pd1 N2 90.04(8)
N5 Pd1 Cu1 89.87(6)
N11 Pd1 Cu1 90.06(6)
N8 Pd1 Cu1 89.55(6)
N2 Pd1 Cu1 89.75(6)
N5 Pd1 Cu2 89.95(6)
N11 Pd1 Cu2 90.29(6)
N8 Pd1 Cu2 90.10(6)
N2 Pd1 Cu2 90.43(6)
Cu1 Pd1 Cu2 179.607(14)
N1 Cu1 N10 85.87(8)
N1 Cu1 N7 89.17(8)
N10 Cu1 N7 163.63(8)
N1 Cu1 N4 163.03(8)
N10 Cu1 N4 90.51(8)
N7 Cu1 N4 89.71(8)
N1 Cu1 Cl1 98.69(6)
N10 Cu1 Cl1 100.21(6)
N7 Cu1 Cl1 95.96(6)
N4 Cu1 Cl1 98.27(6)
N1 Cu1 Pd1 81.14(6)
N10 Cu1 Pd1 82.18(6)
N7 Cu1 Pd1 81.64(6)
N4 Cu1 Pd1 81.95(6)
Cl1 Cu1 Pd1 177.59(2)
N3 Cu2 N9 88.68(8)
N3 Cu2 N12 88.74(8)
N9 Cu2 N12 163.69(8)
N3 Cu2 N6 164.46(8)
N9 Cu2 N6 86.69(8)
N12 Cu2 N6 91.56(8)
N3 Cu2 Cl2 98.01(6)
N9 Cu2 Cl2 98.86(6)
N12 Cu2 Cl2 97.44(6)
N6 Cu2 Cl2 97.36(6)
N3 Cu2 Pd1 81.73(6)
N9 Cu2 Pd1 82.00(6)
N12 Cu2 Pd1 81.69(5)
N6 Cu2 Pd1 82.94(6)
Cl2 Cu2 Pd1 179.10(2)
C1 N1 C5 119.3(2)
C1 N1 Cu1 115.64(17)
C5 N1 Cu1 124.93(17)
C5 N2 C6 124.9(2)
C5 N2 Pd1 117.18(15)
C6 N2 Pd1 117.87(16)
C10 N3 C6 118.5(2)
C10 N3 Cu2 115.93(17)
C6 N3 Cu2 125.53(16)
C11 N4 C15 118.5(2)
C11 N4 Cu1 116.84(18)
C15 N4 Cu1 124.12(16)
C15 N5 C16 123.7(2)
C15 N5 Pd1 116.09(16)
C16 N5 Pd1 119.52(16)
C20 N6 C16 118.0(2)
C20 N6 Cu2 117.96(17)
C16 N6 Cu2 123.96(16)
C21 N7 C25 118.4(2)
C21 N7 Cu1 117.43(17)
C25 N7 Cu1 124.15(16)
C26 N8 C25 124.5(2)
C26 N8 Pd1 117.25(16)
C25 N8 Pd1 118.21(16)
C30 N9 C26 118.7(2)
C30 N9 Cu2 116.22(17)
C26 N9 Cu2 124.89(17)
C35 N10 C31 118.7(2)
C35 N10 Cu1 124.70(16)
C31 N10 Cu1 116.36(17)
C35 N11 C36 124.3(2)
C35 N11 Pd1 118.47(16)
C36 N11 Pd1 116.89(15)
C40 N12 C36 118.1(2)
C40 N12 Cu2 116.31(16)
C36 N12 Cu2 125.24(16)
C43 O1 C42 110.8(3)
N1 C1 C2 123.6(3)
C1 C2 C3 117.7(3)
C4 C3 C2 120.1(3)
C3 C4 C5 120.3(2)
N2 C5 N1 116.1(2)
N2 C5 C4 124.9(2)
N1 C5 C4 118.8(2)
N3 C6 N2 116.0(2)
N3 C6 C7 119.9(2)
N2 C6 C7 123.9(2)
C8 C7 C6 120.3(2)
C7 C8 C9 119.5(2)
C10 C9 C8 118.1(2)
N3 C10 C9 123.5(3)
N4 C11 C12 123.9(3)
C11 C12 C13 118.2(3)
C14 C13 C12 119.1(3)
C13 C14 C15 120.5(3)
N4 C15 N5 116.8(2)
N4 C15 C14 119.8(2)
N5 C15 C14 123.2(2)
N6 C16 N5 117.0(2)
N6 C16 C17 119.5(2)
N5 C16 C17 123.4(2)
C18 C17 C16 120.9(2)
C17 C18 C19 119.2(3)
C20 C19 C18 117.9(3)
N6 C20 C19 124.4(2)
N7 C21 C22 123.6(3)
C21 C22 C23 118.3(3)
C24 C23 C22 119.5(3)
C23 C24 C25 120.1(2)
N7 C25 N8 116.1(2)
N7 C25 C24 120.0(2)
N8 C25 C24 123.8(2)
N9 C26 N8 116.5(2)
N9 C26 C27 120.1(2)
N8 C26 C27 123.3(2)
C28 C27 C26 119.5(2)
C27 C28 C29 119.8(3)
C30 C29 C28 118.2(3)
N9 C30 C29 123.6(3)
N10 C31 C32 123.8(2)
C31 C32 C33 118.0(2)
C34 C33 C32 119.7(2)
C33 C34 C35 120.1(2)
N10 C35 N11 116.7(2)
N10 C35 C34 119.7(2)
N11 C35 C34 123.5(2)
N12 C36 N11 116.0(2)
N12 C36 C37 120.0(2)
N11 C36 C37 123.9(2)
C38 C37 C36 120.2(2)
C37 C38 C39 119.4(3)
C40 C39 C38 118.3(2)
N12 C40 C39 123.9(2)
O1 C42 C41 107.9(3)
O1 C43 C44 106.6(3)

loop_
_geom_bond_atom_site_label_1
_geom_bond_atom_site_label_2
_geom_bond_distance
Pd1 N5 2.009(2)
Pd1 N11 2.010(2)
Pd1 N8 2.010(2)
Pd1 N2 2.013(2)
Pd1 Cu1 2.4971(3)
Pd1 Cu2 2.5022(3)
Cu1 N1 2.079(2)
Cu1 N10 2.084(2)
Cu1 N7 2.100(2)
Cu1 N4 2.101(2)
Cu1 Cl1 2.4387(7)
Cu2 N3 2.096(2)
Cu2 N9 2.098(2)
Cu2 N12 2.103(2)
Cu2 N6 2.104(2)
Cu2 Cl2 2.4752(7)
N1 C1 1.349(3)
N1 C5 1.370(3)
N2 C5 1.364(3)
N2 C6 1.383(3)
N3 C10 1.357(3)
N3 C6 1.363(3)
N4 C11 1.350(3)
N4 C15 1.361(3)
N5 C15 1.372(3)
N5 C16 1.373(3)
N6 C20 1.352(3)
N6 C16 1.366(3)
N7 C21 1.354(3)
N7 C25 1.361(3)
N8 C26 1.373(3)
N8 C25 1.377(3)
N9 C30 1.347(3)
N9 C26 1.362(3)
N10 C35 1.357(3)
N10 C31 1.357(3)
N11 C35 1.378(3)
N11 C36 1.380(3)
N12 C40 1.356(3)
N12 C36 1.362(3)
O1 C43 1.366(4)
O1 C42 1.427(4)
C1 C2 1.376(4)
C2 C3 1.385(4)
C3 C4 1.375(4)
C4 C5 1.411(4)
C6 C7 1.399(3)
C7 C8 1.372(4)
C8 C9 1.390(4)
C9 C10 1.365(4)
C11 C12 1.369(4)
C12 C13 1.389(4)
C13 C14 1.374(4)
C14 C15 1.407(4)
C16 C17 1.412(4)
C17 C18 1.364(4)
C18 C19 1.392(4)
C19 C20 1.369(4)
C21 C22 1.371(4)
C22 C23 1.387(4)
C23 C24 1.370(4)
C24 C25 1.411(3)
C26 C27 1.410(3)
C27 C28 1.373(4)
C28 C29 1.387(4)
C29 C30 1.369(4)
C31 C32 1.366(4)
C32 C33 1.386(4)
C33 C34 1.375(4)
C34 C35 1.411(3)
C36 C37 1.410(4)
C37 C38 1.370(4)
C38 C39 1.386(4)
C39 C40 1.365(4)
C41 C42 1.483(4)
C43 C44 1.573(5)
